data_4509742
loop_
_publ_author_name
'Santra, Ramkinkar'
'Biradha, Kumar'

_publ_section_title
;
 Two-Dimensional Organic Brick-Wall Layers as Hosts for the Inclusion and
 Study of Aromatics Ensembles: Acid&#x2212;Pyridine and
 Acid&#x2212;Carbonyl Synthons for Multicomponent Materials
;
_journal_issue 11
_journal_name_full 'Crystal Growth &amp; Design'
_journal_page_first 4969
_journal_paper_doi 10.1021/cg900759e
_journal_volume 9
_journal_year 2009
_chemical_formula_sum 'C45 H34 N2 O7'
_chemical_formula_weight 714.74
_chemical_name_systematic
; 
 ? 
;
_space_group_IT_number 2
_symmetry_cell_setting triclinic
_symmetry_space_group_name_Hall '-P 1'
_symmetry_space_group_name_H-M 'P -1'
_atom_sites_solution_hydrogens geom
_atom_sites_solution_primary direct
_atom_sites_solution_secondary difmap
_audit_creation_method SHELXL-97
_cell_angle_alpha 61.082(2)
_cell_angle_beta 73.527(2)
_cell_angle_gamma 84.036(2)
_cell_formula_units_Z 2
_cell_length_a 9.6986(7)
_cell_length_b 14.6317(11)
_cell_length_c 14.7229(11)
_cell_measurement_reflns_used 6808
_cell_measurement_temperature 293(2)
_cell_measurement_theta_max 26.00
_cell_measurement_theta_min 1.59
_cell_volume 1752.3(2)
_computing_structure_refinement 'SHELXL-97 (Sheldrick, 1997)'
_computing_structure_solution 'SHELXS-97 (Sheldrick, 1990)'
_diffrn_ambient_temperature 293(2)
_diffrn_measured_fraction_theta_full 0.989
_diffrn_measured_fraction_theta_max 0.989
_diffrn_measurement_device_type 'Bruker CCD APEX-2'
_diffrn_measurement_method hemisphere
_diffrn_radiation_monochromator graphite
_diffrn_radiation_source 'fine-focus sealed tube'
_diffrn_radiation_type MoK\a
_diffrn_radiation_wavelength 0.71073
_diffrn_reflns_av_R_equivalents 0.0362
_diffrn_reflns_av_sigmaI/netI 0.0381
_diffrn_reflns_limit_h_max 11
_diffrn_reflns_limit_h_min -11
_diffrn_reflns_limit_k_max 18
_diffrn_reflns_limit_k_min -17
_diffrn_reflns_limit_l_max 18
_diffrn_reflns_limit_l_min -18
_diffrn_reflns_number 22385
_diffrn_reflns_theta_full 26.00
_diffrn_reflns_theta_max 26.00
_diffrn_reflns_theta_min 1.59
_exptl_absorpt_coefficient_mu 0.092
_exptl_absorpt_correction_T_max 0.990
_exptl_absorpt_correction_T_min 0.984
_exptl_absorpt_correction_type empirical
_exptl_absorpt_process_details sadabs
_exptl_crystal_colour 'light yellow'
_exptl_crystal_density_diffrn 1.355
_exptl_crystal_density_meas ?
_exptl_crystal_density_method 'not measured'
_exptl_crystal_description rhomboid
_exptl_crystal_F_000 748
_exptl_crystal_size_max 0.18
_exptl_crystal_size_mid 0.15
_exptl_crystal_size_min 0.11
_refine_diff_density_max 0.214
_refine_diff_density_min -0.180
_refine_diff_density_rms 0.034
_refine_ls_extinction_method none
_refine_ls_goodness_of_fit_ref 0.969
_refine_ls_hydrogen_treatment mixed
_refine_ls_matrix_type full
_refine_ls_number_parameters 499
_refine_ls_number_reflns 6808
_refine_ls_number_restraints 0
_refine_ls_restrained_S_all 0.969
_refine_ls_R_factor_all 0.0861
_refine_ls_R_factor_gt 0.0481
_refine_ls_shift/su_max 0.001
_refine_ls_shift/su_mean 0.000
_refine_ls_structure_factor_coef Fsqd
_refine_ls_weighting_details 'calc w=1/[\s^2^(Fo^2^)+(0.0703P)^2^+0.2057P] where P=(Fo^2^+2Fc^2^)/3'
_refine_ls_weighting_scheme calc
_refine_ls_wR_factor_gt 0.1199
_refine_ls_wR_factor_ref 0.1349
_reflns_number_gt 4331
_reflns_number_total 6808
_reflns_threshold_expression >2sigma(I)
_cod_data_source_file cg900759esup1.cif
_cod_data_source_block 9
_cod_depositor_comments
;
The following automatic conversions were performed:

'_symmetry_cell_setting' value 'Triclinic' changed to 'triclinic'
according to /home/saulius/struct/CIF-dictionaries/cif_core.dic
dictionary named 'cif_core.dic' version 2.4.2 from 2011-04-26.

Automatic conversion script
Id: cif_fix_values 1891 2012-01-12 08:04:46Z andrius 

The following automatic conversions were performed:

'_exptl_crystal_density_meas' value 'not measured' was changed to '?'
- the value is perceived as not measured.

Automatic conversion script
Id: cif_fix_values 3008 2015-01-20 13:52:24Z robertas 
;
_cod_original_sg_symbol_H-M P-1
_cod_database_code 4509742

loop_
_symmetry_equiv_pos_as_xyz
'x, y, z'
'-x, -y, -z'

loop_
_atom_site_label
_atom_site_type_symbol
_atom_site_fract_x
_atom_site_fract_y
_atom_site_fract_z
_atom_site_U_iso_or_equiv
_atom_site_adp_type
_atom_site_occupancy
_atom_site_symmetry_multiplicity
_atom_site_calc_flag
_atom_site_refinement_flags
C1 C -0.2931(2) -0.51284(14) 0.54637(15) 0.0448(4) Uani 1 1 d .
C2 C -0.1926(2) -0.43568(14) 0.51719(15) 0.0471(5) Uani 1 1 d .
H2 H -0.1205 -0.4132 0.4529 0.057 Uiso 1 1 calc R
C3 C -0.1995(2) -0.39205(14) 0.58336(15) 0.0430(4) Uani 1 1 d .
C4 C -0.30577(19) -0.42713(13) 0.68021(15) 0.0433(4) Uani 1 1 d .
H4 H -0.3098 -0.3985 0.7252 0.052 Uiso 1 1 calc R
C5 C -0.40614(19) -0.50467(13) 0.71040(15) 0.0433(4) Uani 1 1 d .
C6 C -0.3994(2) -0.54646(14) 0.64258(15) 0.0454(5) Uani 1 1 d .
H6 H -0.4671 -0.5977 0.6620 0.055 Uiso 1 1 calc R
C7 C -0.2839(2) -0.55651(16) 0.47222(17) 0.0541(5) Uani 1 1 d .
C8 C -0.0928(2) -0.30724(14) 0.54900(16) 0.0485(5) Uani 1 1 d .
C9 C -0.5210(2) -0.54483(16) 0.81404(17) 0.0544(5) Uani 1 1 d .
O1 O -0.38185(17) -0.63301(12) 0.51293(13) 0.0700(5) Uani 1 1 d .
O2 O -0.1998(2) -0.52592(14) 0.38531(13) 0.0873(6) Uani 1 1 d .
O3 O -0.00267(18) -0.27197(13) 0.46341(12) 0.0758(5) Uani 1 1 d .
O4 O -0.10907(16) -0.27418(11) 0.61943(12) 0.0620(4) Uani 1 1 d .
O5 O -0.52066(16) -0.49790(11) 0.87059(12) 0.0628(4) Uani 1 1 d .
O6 O -0.60441(19) -0.61473(15) 0.84224(14) 0.0975(7) Uani 1 1 d .
O11 O 0.56573(14) 0.27155(11) 0.40868(11) 0.0573(4) Uani 1 1 d .
C11 C 0.7188(2) 0.28388(13) 0.24530(15) 0.0441(4) Uani 1 1 d .
C12 C 0.58810(19) 0.24608(14) 0.33783(15) 0.0436(4) Uani 1 1 d .
C13 C 0.48628(19) 0.16911(14) 0.34762(16) 0.0450(5) Uani 1 1 d .
C14 C 0.4921(2) 0.16111(17) 0.24805(18) 0.0606(6) Uani 1 1 d .
H14A H 0.5354 0.0962 0.2544 0.073 Uiso 1 1 calc .
H14B H 0.3949 0.1594 0.2430 0.073 Uiso 1 1 calc .
C15 C 0.5771(3) 0.25106(17) 0.14691(17) 0.0646(6) Uani 1 1 d .
H15A H 0.5292 0.3158 0.1358 0.077 Uiso 1 1 calc .
H15B H 0.5838 0.2410 0.0853 0.077 Uiso 1 1 calc .
C16 C 0.7258(2) 0.25699(17) 0.15748(16) 0.0611(6) Uani 1 1 d .
H16A H 0.7704 0.1903 0.1738 0.073 Uiso 1 1 calc .
H16B H 0.7846 0.3097 0.0897 0.073 Uiso 1 1 calc .
N21 N 1.24091(18) 0.44690(14) 0.03781(14) 0.0614(5) Uani 1 1 d .
C21 C 1.1780(2) 0.36250(18) 0.0530(2) 0.0739(7) Uani 1 1 d .
H21 H 1.2287 0.3270 0.0167 0.089 Uiso 1 1 calc R
C22 C 1.0428(2) 0.32444(17) 0.11917(19) 0.0686(7) Uani 1 1 d .
H22 H 1.0055 0.2638 0.1279 0.082 Uiso 1 1 calc R
C23 C 0.9622(2) 0.37587(14) 0.17268(15) 0.0467(5) Uani 1 1 d .
C24 C 1.0295(2) 0.46208(15) 0.15960(16) 0.0528(5) Uani 1 1 d .
H24 H 0.9821 0.4984 0.1960 0.063 Uiso 1 1 calc R
C25 C 1.1662(2) 0.49398(16) 0.09289(16) 0.0577(6) Uani 1 1 d .
H25 H 1.2088 0.5519 0.0859 0.069 Uiso 1 1 calc R
C26 C 0.81898(19) 0.33895(14) 0.24678(15) 0.0468(5) Uani 1 1 d .
H26 H 0.7943 0.3561 0.3024 0.056 Uiso 1 1 calc R
N31 N 0.08445(18) -0.12968(12) 0.56024(14) 0.0540(4) Uani 1 1 d .
C31 C 0.0781(2) -0.07122(16) 0.60742(17) 0.0581(5) Uani 1 1 d .
H31 H 0.0019 -0.0834 0.6675 0.070 Uiso 1 1 calc R
C32 C 0.1793(2) 0.00672(15) 0.57154(16) 0.0536(5) Uani 1 1 d .
H32 H 0.1711 0.0449 0.6081 0.064 Uiso 1 1 calc R
C33 C 0.29284(19) 0.02843(14) 0.48163(16) 0.0452(5) Uani 1 1 d .
C34 C 0.3012(2) -0.03498(15) 0.43415(18) 0.0560(5) Uani 1 1 d .
H34 H 0.3774 -0.0258 0.3750 0.067 Uiso 1 1 calc R
C35 C 0.1957(2) -0.11142(16) 0.47544(18) 0.0589(6) Uani 1 1 d .
H35 H 0.2026 -0.1525 0.4422 0.071 Uiso 1 1 calc R
C36 C 0.39845(19) 0.11260(14) 0.44510(16) 0.0472(5) Uani 1 1 d .
H36 H 0.4048 0.1287 0.4977 0.057 Uiso 1 1 calc R
C1A C 1.0153(2) 0.10157(16) 0.04497(17) 0.0522(5) Uani 1 1 d .
C2A C 0.9766(2) 0.00723(16) 0.14248(16) 0.0494(5) Uani 1 1 d .
C3A C 0.8363(2) -0.04382(16) 0.17651(16) 0.0492(5) Uani 1 1 d .
C4A C 0.7377(2) 0.00238(17) 0.11426(17) 0.0530(5) Uani 1 1 d .
C5A C 0.7775(2) 0.09970(17) 0.01321(18) 0.0575(6) Uani 1 1 d .
C6A C 0.9131(2) 0.14845(16) -0.02109(17) 0.0576(6) Uani 1 1 d .
C1B C 1.1517(3) 0.14765(18) 0.0135(2) 0.0689(6) Uani 1 1 d .
H1B H 1.1798 0.2084 -0.0518 0.083 Uiso 1 1 calc R
C2B C 1.2445(3) 0.1050(2) 0.0771(3) 0.0781(8) Uani 1 1 d .
H2B H 1.3339 0.1377 0.0554 0.094 Uiso 1 1 calc R
C3B C 1.2061(3) 0.0138(2) 0.1731(2) 0.0738(7) Uani 1 1 d .
H3B H 1.2694 -0.0145 0.2161 0.089 Uiso 1 1 calc R
C4B C 1.0747(2) -0.03556(19) 0.20552(19) 0.0627(6) Uani 1 1 d .
H4B H 1.0504 -0.0978 0.2698 0.075 Uiso 1 1 calc R
C1C C 0.7959(2) -0.14012(18) 0.27109(18) 0.0630(6) Uani 1 1 d .
H1C H 0.8612 -0.1722 0.3120 0.076 Uiso 1 1 calc R
C2C C 0.6636(3) -0.1878(2) 0.3046(2) 0.0757(7) Uani 1 1 d .
H2C H 0.6396 -0.2514 0.3673 0.091 Uiso 1 1 calc R
C3C C 0.5661(3) -0.1408(2) 0.2445(2) 0.0789(7) Uani 1 1 d .
H3C H 0.4754 -0.1722 0.2674 0.095 Uiso 1 1 calc R
C4C C 0.6022(2) -0.0488(2) 0.1518(2) 0.0684(6) Uani 1 1 d .
H4C H 0.5354 -0.0188 0.1119 0.082 Uiso 1 1 calc R
C1D C 0.6831(3) 0.1460(2) -0.0530(2) 0.0771(7) Uani 1 1 d .
H1D H 0.5935 0.1137 -0.0317 0.093 Uiso 1 1 calc R
C2D C 0.7198(4) 0.2368(2) -0.1473(3) 0.0967(9) Uani 1 1 d .
H2D H 0.6551 0.2660 -0.1891 0.116 Uiso 1 1 calc R
C3D C 0.8523(4) 0.2855(2) -0.1810(2) 0.0966(9) Uani 1 1 d .
H3D H 0.8768 0.3476 -0.2454 0.116 Uiso 1 1 calc R
C4D C 0.9489(3) 0.24255(19) -0.1194(2) 0.0820(8) Uani 1 1 d .
H4D H 1.0384 0.2758 -0.1429 0.098 Uiso 1 1 calc R
H4O H -0.035(3) -0.218(2) 0.597(2) 0.104(9) Uiso 1 1 d .
H10 H -0.378(3) -0.657(2) 0.469(2) 0.095(9) Uiso 1 1 d .
H5O H -0.604(3) -0.522(2) 0.935(2) 0.111(10) Uiso 1 1 d .

loop_
_atom_site_aniso_label
_atom_site_aniso_U_11
_atom_site_aniso_U_22
_atom_site_aniso_U_33
_atom_site_aniso_U_23
_atom_site_aniso_U_13
_atom_site_aniso_U_12
C1 0.0487(11) 0.0445(10) 0.0450(11) -0.0247(9) -0.0089(9) -0.0069(8)
C2 0.0497(12) 0.0486(11) 0.0406(11) -0.0209(9) -0.0044(9) -0.0120(9)
C3 0.0467(11) 0.0402(10) 0.0429(11) -0.0192(9) -0.0099(9) -0.0099(8)
C4 0.0478(11) 0.0407(10) 0.0468(11) -0.0256(9) -0.0086(9) -0.0064(8)
C5 0.0430(11) 0.0404(10) 0.0481(11) -0.0242(9) -0.0059(9) -0.0064(8)
C6 0.0453(11) 0.0435(10) 0.0512(12) -0.0261(9) -0.0072(9) -0.0105(8)
C7 0.0592(13) 0.0592(12) 0.0516(13) -0.0341(11) -0.0061(11) -0.0128(10)
C8 0.0542(12) 0.0459(11) 0.0418(11) -0.0179(9) -0.0070(10) -0.0159(9)
C9 0.0502(12) 0.0549(12) 0.0615(13) -0.0361(11) 0.0023(10) -0.0161(10)
O1 0.0769(11) 0.0829(11) 0.0670(10) -0.0538(9) 0.0030(8) -0.0317(8)
O2 0.1060(14) 0.1025(13) 0.0613(10) -0.0561(10) 0.0156(10) -0.0451(11)
O3 0.0832(11) 0.0828(11) 0.0549(10) -0.0315(8) 0.0060(9) -0.0461(9)
O4 0.0682(10) 0.0616(9) 0.0604(9) -0.0342(8) -0.0022(8) -0.0299(7)
O5 0.0574(9) 0.0742(10) 0.0636(10) -0.0488(9) 0.0138(8) -0.0256(8)
O6 0.0949(13) 0.1097(14) 0.0928(13) -0.0734(11) 0.0396(10) -0.0661(11)
O11 0.0527(8) 0.0722(9) 0.0648(9) -0.0527(8) 0.0052(7) -0.0214(7)
C11 0.0484(11) 0.0414(10) 0.0452(11) -0.0260(9) -0.0029(9) -0.0079(8)
C12 0.0439(11) 0.0463(10) 0.0507(11) -0.0325(9) -0.0075(9) -0.0044(8)
C13 0.0416(11) 0.0488(10) 0.0588(13) -0.0375(10) -0.0091(10) -0.0050(8)
C14 0.0634(14) 0.0712(14) 0.0637(14) -0.0452(12) -0.0096(11) -0.0159(11)
C15 0.0864(17) 0.0654(14) 0.0544(13) -0.0357(12) -0.0177(12) -0.0128(12)
C16 0.0737(15) 0.0641(13) 0.0473(12) -0.0341(11) 0.0046(11) -0.0227(11)
N21 0.0542(11) 0.0669(11) 0.0586(11) -0.0351(10) 0.0094(9) -0.0211(9)
C21 0.0625(15) 0.0711(15) 0.0868(17) -0.0534(14) 0.0203(13) -0.0221(12)
C22 0.0604(14) 0.0609(13) 0.0819(16) -0.0468(13) 0.0178(12) -0.0235(11)
C23 0.0474(11) 0.0467(10) 0.0442(11) -0.0234(9) -0.0020(9) -0.0109(9)
C24 0.0542(13) 0.0590(12) 0.0489(12) -0.0336(10) 0.0014(10) -0.0144(10)
C25 0.0623(14) 0.0591(12) 0.0501(12) -0.0284(11) 0.0009(11) -0.0234(11)
C26 0.0474(11) 0.0497(11) 0.0463(11) -0.0301(9) 0.0000(9) -0.0079(9)
N31 0.0566(11) 0.0484(9) 0.0589(11) -0.0243(9) -0.0146(9) -0.0151(8)
C31 0.0564(13) 0.0566(12) 0.0589(13) -0.0281(11) -0.0041(11) -0.0171(10)
C32 0.0558(13) 0.0552(12) 0.0567(13) -0.0334(10) -0.0075(11) -0.0109(10)
C33 0.0405(11) 0.0481(11) 0.0549(12) -0.0297(10) -0.0112(9) -0.0065(8)
C34 0.0517(12) 0.0597(12) 0.0648(13) -0.0406(11) -0.0004(10) -0.0158(10)
C35 0.0643(14) 0.0549(12) 0.0685(15) -0.0378(11) -0.0122(12) -0.0132(10)
C36 0.0415(11) 0.0553(11) 0.0580(13) -0.0384(10) -0.0072(10) -0.0089(9)
C1A 0.0523(12) 0.0565(12) 0.0629(13) -0.0467(11) -0.0032(11) 0.0031(10)
C2A 0.0471(12) 0.0608(12) 0.0540(12) -0.0424(11) -0.0050(10) 0.0028(9)
C3A 0.0481(12) 0.0624(12) 0.0517(12) -0.0422(11) -0.0062(10) 0.0020(10)
C4A 0.0499(12) 0.0666(13) 0.0605(13) -0.0482(12) -0.0090(10) 0.0083(10)
C5A 0.0636(14) 0.0656(13) 0.0667(14) -0.0506(13) -0.0203(12) 0.0175(11)
C6A 0.0728(15) 0.0531(12) 0.0579(13) -0.0405(11) -0.0101(11) 0.0118(11)
C1B 0.0644(15) 0.0644(14) 0.0847(17) -0.0501(13) 0.0004(14) -0.0053(12)
C2B 0.0484(14) 0.095(2) 0.116(2) -0.0780(19) -0.0038(15) -0.0051(14)
C3B 0.0516(15) 0.103(2) 0.0907(19) -0.0668(18) -0.0166(13) 0.0080(14)
C4B 0.0491(13) 0.0859(16) 0.0675(15) -0.0507(13) -0.0108(11) 0.0055(12)
C1C 0.0635(15) 0.0692(14) 0.0613(14) -0.0363(12) -0.0122(12) -0.0029(11)
C2C 0.0705(17) 0.0804(17) 0.0739(17) -0.0415(14) -0.0003(14) -0.0162(14)
C3C 0.0564(15) 0.096(2) 0.096(2) -0.0612(18) -0.0030(15) -0.0139(14)
C4C 0.0493(14) 0.0921(18) 0.0873(18) -0.0620(16) -0.0178(13) 0.0081(12)
C1D 0.0869(18) 0.0827(18) 0.0871(19) -0.0566(17) -0.0375(15) 0.0261(15)
C2D 0.135(3) 0.081(2) 0.091(2) -0.0481(19) -0.054(2) 0.038(2)
C3D 0.145(3) 0.0636(17) 0.0764(19) -0.0304(15) -0.036(2) 0.0272(19)
C4D 0.106(2) 0.0622(15) 0.0763(18) -0.0396(15) -0.0115(16) 0.0079(15)

loop_
_atom_type_symbol
_atom_type_description
_atom_type_scat_dispersion_real
_atom_type_scat_dispersion_imag
_atom_type_scat_source
C C 0.0033 0.0016 'International Tables Vol C Tables 4.2.6.8 and 6.1.1.4'
H H 0.0000 0.0000 'International Tables Vol C Tables 4.2.6.8 and 6.1.1.4'
N N 0.0061 0.0033 'International Tables Vol C Tables 4.2.6.8 and 6.1.1.4'
O O 0.0106 0.0060 'International Tables Vol C Tables 4.2.6.8 and 6.1.1.4'

loop_
_geom_angle_atom_site_label_1
_geom_angle_atom_site_label_2
_geom_angle_atom_site_label_3
_geom_angle
C6 C1 C2 119.50(16)
C6 C1 C7 121.71(16)
C2 C1 C7 118.79(17)
C3 C2 C1 120.31(17)
C2 C3 C4 119.69(16)
C2 C3 C8 119.39(17)
C4 C3 C8 120.92(16)
C3 C4 C5 120.43(16)
C6 C5 C4 119.26(17)
C6 C5 C9 118.80(15)
C4 C5 C9 121.94(16)
C1 C6 C5 120.80(16)
O2 C7 O1 123.45(18)
O2 C7 C1 124.42(18)
O1 C7 C1 112.12(18)
O3 C8 O4 123.95(17)
O3 C8 C3 122.65(17)
O4 C8 C3 113.38(17)
O6 C9 O5 124.03(19)
O6 C9 C5 122.03(18)
O5 C9 C5 113.94(16)
C26 C11 C12 117.53(16)
C26 C11 C16 125.82(17)
C12 C11 C16 116.65(15)
O11 C12 C11 121.83(15)
O11 C12 C13 119.62(16)
C11 C12 C13 118.43(15)
C36 C13 C12 116.33(16)
C36 C13 C14 125.45(16)
C12 C13 C14 118.21(17)
C15 C14 C13 112.16(16)
C14 C15 C16 109.02(18)
C11 C16 C15 110.78(17)
C25 N21 C21 116.08(17)
N21 C21 C22 123.9(2)
C21 C22 C23 120.17(19)
C22 C23 C24 115.90(17)
C22 C23 C26 123.55(17)
C24 C23 C26 120.34(17)
C25 C24 C23 120.02(18)
N21 C25 C24 123.78(18)
C11 C26 C23 128.65(17)
C31 N31 C35 117.10(16)
N31 C31 C32 123.02(19)
C33 C32 C31 120.33(18)
C32 C33 C34 116.43(17)
C32 C33 C36 118.93(16)
C34 C33 C36 124.60(18)
C35 C34 C33 119.42(19)
N31 C35 C34 123.64(18)
C13 C36 C33 129.38(17)
C1B C1A C2A 118.5(2)
C1B C1A C6A 121.7(2)
C2A C1A C6A 119.81(19)
C4B C2A C1A 119.04(19)
C4B C2A C3A 121.1(2)
C1A C2A C3A 119.87(19)
C4A C3A C1C 118.25(19)
C4A C3A C2A 120.15(19)
C1C C3A C2A 121.6(2)
C3A C4A C4C 118.0(2)
C3A C4A C5A 120.08(19)
C4C C4A C5A 121.9(2)
C6A C5A C1D 118.4(2)
C6A C5A C4A 120.1(2)
C1D C5A C4A 121.5(2)
C5A C6A C4D 118.9(2)
C5A C6A C1A 119.9(2)
C4D C6A C1A 121.2(2)
C2B C1B C1A 121.2(2)
C1B C2B C3B 120.3(2)
C2B C3B C4B 120.3(2)
C3B C4B C2A 120.5(2)
C2C C1C C3A 122.0(2)
C1C C2C C3C 119.4(2)
C4C C3C C2C 120.3(2)
C3C C4C C4A 122.0(2)
C2D C1D C5A 121.7(3)
C1D C2D C3D 120.3(3)
C2D C3D C4D 120.2(3)
C3D C4D C6A 120.6(3)

loop_
_geom_bond_atom_site_label_1
_geom_bond_atom_site_label_2
_geom_bond_distance
C1 C6 1.384(2)
C1 C2 1.389(2)
C1 C7 1.489(3)
C2 C3 1.384(2)
C3 C4 1.388(2)
C3 C8 1.493(2)
C4 C5 1.389(2)
C5 C6 1.386(2)
C5 C9 1.490(3)
C7 O2 1.197(2)
C7 O1 1.328(2)
C8 O3 1.208(2)
C8 O4 1.308(2)
C9 O6 1.202(2)
C9 O5 1.311(2)
O11 C12 1.227(2)
C11 C26 1.336(2)
C11 C12 1.485(3)
C11 C16 1.506(3)
C12 C13 1.503(2)
C13 C36 1.332(3)
C13 C14 1.511(3)
C14 C15 1.504(3)
C15 C16 1.509(3)
N21 C25 1.327(3)
N21 C21 1.326(2)
C21 C22 1.372(3)
C22 C23 1.379(3)
C23 C24 1.385(2)
C23 C26 1.462(3)
C24 C25 1.374(3)
N31 C31 1.326(2)
N31 C35 1.329(3)
C31 C32 1.378(3)
C32 C33 1.380(3)
C33 C34 1.391(3)
C33 C36 1.471(2)
C34 C35 1.377(3)
C1A C1B 1.398(3)
C1A C2A 1.412(3)
C1A C6A 1.469(3)
C2A C4B 1.405(3)
C2A C3A 1.457(3)
C3A C4A 1.405(3)
C3A C1C 1.409(3)
C4A C4C 1.410(3)
C4A C5A 1.459(3)
C5A C6A 1.401(3)
C5A C1D 1.409(3)
C6A C4D 1.414(3)
C1B C2B 1.368(3)
C2B C3B 1.378(4)
C3B C4B 1.373(3)
C1C C2C 1.368(3)
C2C C3C 1.379(4)
C3C C4C 1.359(3)
C1D C2D 1.362(4)
C2D C3D 1.375(4)
C3D C4D 1.379(4)
